data_7106773
loop_
_publ_author_name
'Ou, Yong-Cong'
'Liu, Wen-Ting'
'Li, Jin-Yan'
'Zhang, Gong-Guo'
'Wang, Jing'
'Tong, Ming-Liang'

_publ_section_title
;
 Solvochromic and photodimerization behaviour of 1D coordination polymer via
 single-crystal-to-single-crystal transformation
;
_journal_coden_ASTM CHCOFS
_journal_issue 33
_journal_name_full
;
 Chemical Communications (Cambridge, United Kingdom)
;
_journal_page_first 9384
_journal_page_last 9386
_journal_paper_doi 10.1039/c1cc13018h
_journal_volume 47
_journal_year 2011
_chemical_formula_sum 'C28 H18 N2 O8 Zn2'
_chemical_formula_weight 641.18
_space_group_IT_number 2
_symmetry_cell_setting triclinic
_symmetry_space_group_name_Hall '-P 1'
_symmetry_space_group_name_H-M 'P -1'
_atom_sites_solution_hydrogens geom
_atom_sites_solution_primary direct
_atom_sites_solution_secondary difmap
_audit_creation_method SHELXL-97
_cell_angle_alpha 85.944(7)
_cell_angle_beta 82.190(7)
_cell_angle_gamma 70.351(7)
_cell_formula_units_Z 2
_cell_length_a 7.4502(6)
_cell_length_b 10.2325(8)
_cell_length_c 17.6490(15)
_cell_measurement_reflns_used 1958
_cell_measurement_temperature 150(2)
_cell_measurement_theta_max 62.4590
_cell_measurement_theta_min 4.5831
_cell_volume 1254.91(19)
_computing_cell_refinement
;
CrysAlisPro, Oxford Diffraction Ltd.,
Version 1.171.34.44 (release 25-10-2010 CrysAlis171 .NET)
(compiled Oct 25 2010,18:11:34)
;
_computing_data_collection
;
CrysAlisPro, Oxford Diffraction Ltd.,
Version 1.171.34.44 (release 25-10-2010 CrysAlis171 .NET)
(compiled Oct 25 2010,18:11:34)
;
_computing_data_reduction
;
CrysAlisPro, Oxford Diffraction Ltd.,
Version 1.171.34.44 (release 25-10-2010 CrysAlis171 .NET)
(compiled Oct 25 2010,18:11:34)
;
_computing_molecular_graphics 'Bruker SHELXTL'
_computing_publication_material 'Bruker SHELXTL'
_computing_structure_refinement 'SHELXL-97 (Sheldrick, 1997)'
_computing_structure_solution 'SHELXS-97 (Sheldrick, 1990)'
_diffrn_ambient_temperature 150(2)
_diffrn_detector_area_resol_mean 16.0855
_diffrn_measured_fraction_theta_full 0.988
_diffrn_measured_fraction_theta_max 0.988
_diffrn_measurement_device_type 'Xcalibur, Sapphire3, Gemini ultra'
_diffrn_measurement_method '\w and \p scan'
_diffrn_radiation_monochromator mirror
_diffrn_radiation_source 'Enhance Ultra (Cu) X-ray Source'
_diffrn_radiation_type CuK\a
_diffrn_radiation_wavelength 1.54178
_diffrn_reflns_av_R_equivalents 0.0000
_diffrn_reflns_av_sigmaI/netI 0.0644
_diffrn_reflns_limit_h_max 8
_diffrn_reflns_limit_h_min -8
_diffrn_reflns_limit_k_max 11
_diffrn_reflns_limit_k_min -11
_diffrn_reflns_limit_l_max 18
_diffrn_reflns_limit_l_min -19
_diffrn_reflns_number 5399
_diffrn_reflns_theta_full 60.00
_diffrn_reflns_theta_max 60.00
_diffrn_reflns_theta_min 4.59
_exptl_absorpt_coefficient_mu 2.851
_exptl_absorpt_correction_T_max 0.8476
_exptl_absorpt_correction_T_min 0.6279
_exptl_absorpt_correction_type multi-scan
_exptl_absorpt_process_details
;
CrysAlisPro, Oxford Diffraction Ltd.,
Version 1.171.34.44 (release 25-10-2010 CrysAlis171 .NET)
(compiled Oct 25 2010,18:11:34)
Empirical absorption correction using spherical harmonics,
implemented in SCALE3 ABSPACK scaling algorithm.
;
_exptl_crystal_density_diffrn 1.697
_exptl_crystal_density_method 'not measured'
_exptl_crystal_F_000 648
_exptl_crystal_size_max 0.18
_exptl_crystal_size_mid 0.12
_exptl_crystal_size_min 0.06
_refine_diff_density_max 2.060
_refine_diff_density_min -0.971
_refine_diff_density_rms 0.181
_refine_ls_extinction_method none
_refine_ls_goodness_of_fit_ref 1.037
_refine_ls_hydrogen_treatment constr
_refine_ls_matrix_type full
_refine_ls_number_parameters 362
_refine_ls_number_reflns 5400
_refine_ls_number_restraints 6
_refine_ls_restrained_S_all 1.040
_refine_ls_R_factor_all 0.0891
_refine_ls_R_factor_gt 0.0759
_refine_ls_shift/su_max 0.000
_refine_ls_shift/su_mean 0.000
_refine_ls_structure_factor_coef Fsqd
_refine_ls_weighting_details 'calc w=1/[\s^2^(Fo^2^)+(0.1656P)^2^+0.1409P] where P=(Fo^2^+2Fc^2^)/3'
_refine_ls_weighting_scheme calc
_refine_ls_wR_factor_gt 0.2073
_refine_ls_wR_factor_ref 0.2185
_reflns_number_gt 4343
_reflns_number_total 5400
_reflns_threshold_expression >2sigma(I)
_cod_data_source_file c1cc13018h.txt
_cod_data_source_block 2
_cod_original_cell_volume 1254.91(18)
_cod_original_sg_symbol_H-M P-1
_cod_database_code 7106773

loop_
_symmetry_equiv_pos_as_xyz
'x, y, z'
'-x, -y, -z'

loop_
_atom_site_label
_atom_site_type_symbol
_atom_site_fract_x
_atom_site_fract_y
_atom_site_fract_z
_atom_site_U_iso_or_equiv
_atom_site_adp_type
_atom_site_occupancy
_atom_site_symmetry_multiplicity
_atom_site_calc_flag
_atom_site_refinement_flags
_atom_site_disorder_assembly
_atom_site_disorder_group
Zn1 Zn 1.00338(13) 0.96134(9) 0.27550(5) 0.0233(3) Uani 1 1 d . . .
Zn2 Zn 0.54110(14) 1.05949(10) 0.21138(5) 0.0238(3) Uani 1 1 d . . .
O1 O 0.8162(7) 0.8835(5) 0.3437(3) 0.0316(12) Uani 1 1 d . . .
O2 O 0.5295(8) 0.9433(7) 0.3010(3) 0.0410(14) Uani 1 1 d . . .
O3 O 0.2480(8) 0.8023(6) 0.3276(3) 0.0349(13) Uani 1 1 d . . .
O4 O 0.1078(7) 1.0170(5) 0.3664(3) 0.0306(12) Uani 1 1 d . . .
O5 O 0.3222(8) 1.2278(6) 0.2251(3) 0.0348(13) Uani 1 1 d . . .
O6 O 0.1558(7) 1.0962(5) 0.2037(3) 0.0231(11) Uani 1 1 d . . .
O7 O -0.2329(7) 1.1100(5) 0.2263(3) 0.0262(11) Uani 1 1 d . . .
O8 O -0.2689(9) 1.2547(6) 0.1252(3) 0.0419(15) Uani 1 1 d . . .
N1 N 1.0769(8) 0.8233(6) 0.1857(3) 0.0229(12) Uani 1 1 d . . .
N2 N 0.5926(9) 0.9318(6) 0.1236(3) 0.0255(13) Uani 1 1 d . . .
C1 C 0.5463(10) 0.8590(7) 0.4259(4) 0.0218(14) Uani 1 1 d . . .
C2 C 0.3576(10) 0.8663(7) 0.4359(4) 0.0240(15) Uani 1 1 d . . .
C3 C 0.2724(12) 0.8383(8) 0.5078(4) 0.0305(17) Uani 1 1 d . . .
H3 H 0.1410 0.8449 0.5148 0.037 Uiso 1 1 calc R . .
C4 C 0.3791(12) 0.8009(8) 0.5686(4) 0.0330(18) Uani 1 1 d . . .
H4 H 0.3201 0.7820 0.6174 0.040 Uiso 1 1 calc R . .
C5 C 0.5699(12) 0.7906(8) 0.5598(4) 0.0340(18) Uani 1 1 d . . .
H5 H 0.6419 0.7640 0.6021 0.041 Uiso 1 1 calc R . .
C6 C 0.6573(11) 0.8195(8) 0.4884(5) 0.0318(17) Uani 1 1 d . . .
H6 H 0.7888 0.8129 0.4817 0.038 Uiso 1 1 calc R . .
C7 C 0.6403(11) 0.8968(7) 0.3513(4) 0.0258(16) Uani 1 1 d . . .
C8 C 0.2327(10) 0.8985(8) 0.3722(4) 0.0275(16) Uani 1 1 d . . .
C9 C -0.0121(11) 1.3153(7) 0.2583(4) 0.0275(17) Uani 1 1 d . . .
C10 C -0.1907(11) 1.3277(7) 0.2380(4) 0.0250(16) Uani 1 1 d . . .
C11 C -0.3554(12) 1.4400(8) 0.2641(4) 0.0313(17) Uani 1 1 d . . .
H11 H -0.4759 1.4514 0.2474 0.038 Uiso 1 1 calc R . .
C12 C -0.3399(13) 1.5320(8) 0.3137(5) 0.039(2) Uani 1 1 d . . .
H12 H -0.4506 1.6060 0.3324 0.047 Uiso 1 1 calc R . .
C13 C -0.1621(13) 1.5172(8) 0.3368(5) 0.0379(19) Uani 1 1 d . . .
H13 H -0.1529 1.5795 0.3723 0.046 Uiso 1 1 calc R . .
C14 C 0.0026(12) 1.4113(8) 0.3079(4) 0.0304(17) Uani 1 1 d . . .
H14 H 0.1242 1.4045 0.3219 0.037 Uiso 1 1 calc R . .
C15 C 0.1624(11) 1.2031(7) 0.2271(4) 0.0274(17) Uani 1 1 d . . .
C16 C -0.2287(10) 1.2244(7) 0.1913(4) 0.0235(15) Uani 1 1 d . . .
C17 C 0.5813(15) 0.8086(10) 0.1422(7) 0.060(3) Uani 1 1 d . . .
H17 H 0.5178 0.7933 0.1907 0.072 Uiso 1 1 calc R . .
C18 C 0.6620(18) 0.6979(10) 0.0911(7) 0.071(4) Uani 1 1 d . . .
H18 H 0.6493 0.6098 0.1053 0.085 Uiso 1 1 calc R . .
C19 C 0.7573(11) 0.7155(8) 0.0222(4) 0.0273(16) Uani 1 1 d . . .
C20 C 0.754(2) 0.8482(10) 0.0030(5) 0.078(4) Uani 1 1 d . . .
H20 H 0.8070 0.8684 -0.0466 0.093 Uiso 1 1 calc R . .
C21 C 0.674(2) 0.9522(9) 0.0543(5) 0.071(4) Uani 1 1 d . . .
H21 H 0.6778 1.0425 0.0396 0.086 Uiso 1 1 calc R . .
C22 C 0.8995(11) 0.5971(7) -0.0226(4) 0.0277(16) Uani 1 1 d . . .
H22 H 0.9071 0.6202 -0.0787 0.033 Uiso 1 1 calc R . .
C23 C 1.1103(11) 0.5508(7) 0.0066(4) 0.0274(16) Uani 1 1 d . . .
H23 H 1.2103 0.5509 -0.0374 0.033 Uiso 1 1 calc R . .
C24 C 1.1270(12) 0.6329(8) 0.0712(5) 0.0335(18) Uani 1 1 d . . .
C25 C 1.094(2) 0.6032(9) 0.1443(5) 0.083(5) Uani 1 1 d . . .
H25 H 1.0879 0.5137 0.1595 0.099 Uiso 1 1 calc R . .
C26 C 1.067(2) 0.6987(11) 0.1993(5) 0.077(4) Uani 1 1 d U . .
H26 H 1.0402 0.6720 0.2511 0.092 Uiso 1 1 calc R . .
C27 C 1.124(2) 0.8480(12) 0.1137(6) 0.078(4) Uani 1 1 d . . .
H27 H 1.1413 0.9347 0.1001 0.093 Uiso 1 1 calc R . .
C28 C 1.149(2) 0.7587(13) 0.0560(6) 0.087(5) Uani 1 1 d . . .
H28 H 1.1834 0.7849 0.0048 0.105 Uiso 1 1 calc R . .

loop_
_atom_site_aniso_label
_atom_site_aniso_U_11
_atom_site_aniso_U_22
_atom_site_aniso_U_33
_atom_site_aniso_U_23
_atom_site_aniso_U_13
_atom_site_aniso_U_12
Zn1 0.0174(5) 0.0153(5) 0.0372(6) -0.0052(4) -0.0036(4) -0.0046(4)
Zn2 0.0171(5) 0.0212(5) 0.0337(5) -0.0052(4) -0.0032(4) -0.0062(4)
O1 0.010(3) 0.025(3) 0.053(3) 0.002(2) -0.005(2) 0.002(2)
O2 0.025(3) 0.061(4) 0.043(3) 0.013(3) -0.013(2) -0.023(3)
O3 0.029(3) 0.030(3) 0.045(3) -0.009(2) -0.013(2) -0.004(3)
O4 0.022(3) 0.022(3) 0.050(3) -0.002(2) -0.007(2) -0.008(3)
O5 0.022(3) 0.023(3) 0.060(4) -0.016(2) 0.003(3) -0.008(2)
O6 0.012(2) 0.020(3) 0.037(3) -0.003(2) -0.0045(19) -0.005(2)
O7 0.021(3) 0.014(2) 0.048(3) -0.004(2) -0.010(2) -0.008(2)
O8 0.057(4) 0.040(4) 0.035(3) 0.003(2) -0.011(3) -0.024(3)
N1 0.016(3) 0.015(3) 0.035(3) -0.002(2) -0.005(2) -0.001(2)
N2 0.024(3) 0.012(3) 0.041(3) -0.011(2) -0.008(2) -0.003(3)
C1 0.016(3) 0.008(3) 0.035(4) -0.006(3) -0.003(3) 0.006(3)
C2 0.020(4) 0.016(4) 0.032(4) -0.006(3) 0.001(3) -0.002(3)
C3 0.031(4) 0.030(4) 0.034(4) -0.004(3) -0.001(3) -0.014(4)
C4 0.038(5) 0.023(4) 0.033(4) -0.003(3) 0.005(3) -0.006(4)
C5 0.042(5) 0.020(4) 0.033(4) -0.002(3) -0.007(3) -0.001(4)
C6 0.020(4) 0.019(4) 0.054(5) -0.007(3) -0.011(3) 0.000(3)
C7 0.030(5) 0.005(3) 0.038(4) -0.004(3) -0.008(3) 0.003(3)
C8 0.017(4) 0.030(5) 0.034(4) 0.004(3) 0.003(3) -0.010(3)
C9 0.028(4) 0.012(4) 0.036(4) 0.001(3) 0.000(3) 0.000(3)
C10 0.029(4) 0.014(4) 0.031(4) 0.000(3) 0.001(3) -0.008(3)
C11 0.027(4) 0.018(4) 0.043(4) 0.000(3) 0.000(3) -0.002(3)
C12 0.040(5) 0.012(4) 0.051(5) -0.009(3) 0.011(4) 0.004(3)
C13 0.039(5) 0.018(4) 0.053(5) -0.017(3) 0.004(4) -0.005(4)
C14 0.025(4) 0.015(4) 0.053(4) -0.007(3) -0.006(3) -0.007(3)
C15 0.018(4) 0.014(4) 0.036(4) 0.009(3) 0.001(3) 0.009(3)
C16 0.017(4) 0.018(4) 0.035(4) -0.005(3) -0.005(3) -0.003(3)
C17 0.054(6) 0.032(5) 0.091(7) -0.025(5) 0.035(5) -0.024(5)
C18 0.094(9) 0.022(5) 0.090(8) -0.033(5) 0.057(7) -0.030(6)
C19 0.027(4) 0.015(4) 0.039(4) -0.007(3) -0.009(3) -0.003(3)
C20 0.167(14) 0.025(5) 0.032(5) -0.007(4) 0.022(6) -0.032(6)
C21 0.160(13) 0.017(4) 0.034(5) -0.006(3) 0.010(5) -0.032(6)
C22 0.036(4) 0.019(4) 0.027(4) -0.003(3) -0.001(3) -0.008(3)
C23 0.029(4) 0.018(4) 0.038(4) -0.009(3) -0.001(3) -0.010(3)
C24 0.029(5) 0.018(4) 0.053(5) -0.012(3) -0.004(3) -0.005(3)
C25 0.209(16) 0.016(5) 0.038(5) 0.007(4) -0.034(7) -0.050(7)
C26 0.169(12) 0.044(6) 0.030(5) 0.002(4) -0.010(6) -0.053(7)
C27 0.143(13) 0.060(7) 0.057(6) -0.033(5) 0.033(7) -0.079(8)
C28 0.166(14) 0.077(9) 0.050(6) -0.031(6) 0.037(7) -0.095(10)

loop_
_atom_type_symbol
_atom_type_description
_atom_type_scat_dispersion_real
_atom_type_scat_dispersion_imag
_atom_type_scat_source
C C 0.0181 0.0091 'International Tables Vol C Tables 4.2.6.8 and 6.1.1.4'
H H 0.0000 0.0000 'International Tables Vol C Tables 4.2.6.8 and 6.1.1.4'
N N 0.0311 0.0180 'International Tables Vol C Tables 4.2.6.8 and 6.1.1.4'
O O 0.0492 0.0322 'International Tables Vol C Tables 4.2.6.8 and 6.1.1.4'
Zn Zn -1.5491 0.6778 'International Tables Vol C Tables 4.2.6.8 and 6.1.1.4'

loop_
_geom_angle_atom_site_label_1
_geom_angle_atom_site_label_2
_geom_angle_atom_site_label_3
_geom_angle
_geom_angle_site_symmetry_1
_geom_angle_site_symmetry_3
_geom_angle_publ_flag
O1 Zn1 O4 94.1(2) . 1_655 ?
O1 Zn1 N1 99.0(2) . . ?
O4 Zn1 N1 143.2(2) 1_655 . ?
O1 Zn1 O7 89.8(2) . 1_655 ?
O4 Zn1 O7 119.4(2) 1_655 1_655 ?
N1 Zn1 O7 95.0(2) . 1_655 ?
O1 Zn1 O3 89.2(2) . 1_655 ?
O4 Zn1 O3 61.3(2) 1_655 1_655 ?
N1 Zn1 O3 84.6(2) . 1_655 ?
O7 Zn1 O3 178.83(19) 1_655 1_655 ?
O1 Zn1 O6 166.66(19) . 1_655 ?
O4 Zn1 O6 84.72(18) 1_655 1_655 ?
N1 Zn1 O6 89.6(2) . 1_655 ?
O7 Zn1 O6 79.27(18) 1_655 1_655 ?
O3 Zn1 O6 101.81(19) 1_655 1_655 ?
O1 Zn1 C8 91.9(2) . 1_655 ?
O4 Zn1 C8 30.6(2) 1_655 1_655 ?
N1 Zn1 C8 114.3(2) . 1_655 ?
O7 Zn1 C8 150.0(2) 1_655 1_655 ?
O3 Zn1 C8 30.7(2) 1_655 1_655 ?
O6 Zn1 C8 93.7(2) 1_655 1_655 ?
O2 Zn2 O5 107.2(3) . . ?
O2 Zn2 O7 99.7(2) . 1_655 ?
O5 Zn2 O7 106.1(2) . 1_655 ?
O2 Zn2 N2 104.4(3) . . ?
O5 Zn2 N2 123.9(2) . . ?
O7 Zn2 N2 112.7(2) 1_655 . ?
C7 O1 Zn1 138.6(5) . . ?
C7 O2 Zn2 132.3(5) . . ?
C8 O3 Zn1 84.7(4) . 1_455 ?
C8 O4 Zn1 93.1(5) . 1_455 ?
C15 O5 Zn2 111.5(4) . . ?
C15 O6 Zn1 122.2(4) . 1_455 ?
C16 O7 Zn2 113.7(4) . 1_455 ?
C16 O7 Zn1 125.0(4) . 1_455 ?
Zn2 O7 Zn1 120.0(2) 1_455 1_455 ?
C27 N1 C26 113.1(7) . . ?
C27 N1 Zn1 127.6(6) . . ?
C26 N1 Zn1 119.3(5) . . ?
C17 N2 C21 118.3(7) . . ?
C17 N2 Zn2 115.4(6) . . ?
C21 N2 Zn2 124.6(6) . . ?
C2 C1 C6 120.0(7) . . ?
C2 C1 C7 122.1(6) . . ?
C6 C1 C7 117.8(7) . . ?
C1 C2 C3 120.2(7) . . ?
C1 C2 C8 123.8(6) . . ?
C3 C2 C8 116.0(7) . . ?
C4 C3 C2 120.0(8) . . ?
C4 C3 H3 120.0 . . ?
C2 C3 H3 120.0 . . ?
C5 C4 C3 121.0(7) . . ?
C5 C4 H4 119.5 . . ?
C3 C4 H4 119.5 . . ?
C4 C5 C6 119.9(7) . . ?
C4 C5 H5 120.1 . . ?
C6 C5 H5 120.1 . . ?
C5 C6 C1 119.0(7) . . ?
C5 C6 H6 120.5 . . ?
C1 C6 H6 120.5 . . ?
O2 C7 O1 125.5(7) . . ?
O2 C7 C1 114.4(7) . . ?
O1 C7 C1 120.1(6) . . ?
O4 C8 O3 121.0(7) . . ?
O4 C8 C2 120.2(7) . . ?
O3 C8 C2 118.7(7) . . ?
O4 C8 Zn1 56.3(4) . 1_455 ?
O3 C8 Zn1 64.6(4) . 1_455 ?
C2 C8 Zn1 175.1(5) . 1_455 ?
C10 C9 C14 119.2(7) . . ?
C10 C9 C15 120.6(7) . . ?
C14 C9 C15 120.1(8) . . ?
C9 C10 C11 120.5(7) . . ?
C9 C10 C16 124.4(7) . . ?
C11 C10 C16 115.0(7) . . ?
C12 C11 C10 119.7(8) . . ?
C12 C11 H11 120.2 . . ?
C10 C11 H11 120.2 . . ?
C11 C12 C13 120.1(7) . . ?
C11 C12 H12 119.9 . . ?
C13 C12 H12 119.9 . . ?
C12 C13 C14 120.5(7) . . ?
C12 C13 H13 119.8 . . ?
C14 C13 H13 119.8 . . ?
C13 C14 C9 119.9(8) . . ?
C13 C14 H14 120.1 . . ?
C9 C14 H14 120.1 . . ?
O6 C15 O5 122.1(6) . . ?
O6 C15 C9 122.4(7) . . ?
O5 C15 C9 115.5(7) . . ?
O8 C16 O7 123.0(6) . . ?
O8 C16 C10 120.5(6) . . ?
O7 C16 C10 116.3(6) . . ?
N2 C17 C18 121.0(9) . . ?
N2 C17 H17 119.5 . . ?
C18 C17 H17 119.5 . . ?
C19 C18 C17 121.0(8) . . ?
C19 C18 H18 119.5 . . ?
C17 C18 H18 119.5 . . ?
C18 C19 C20 115.9(8) . . ?
C18 C19 C22 123.1(7) . . ?
C20 C19 C22 119.2(8) . . ?
C21 C20 C19 121.0(8) . . ?
C21 C20 H20 119.5 . . ?
C19 C20 H20 119.5 . . ?
N2 C21 C20 122.5(8) . . ?
N2 C21 H21 118.7 . . ?
C20 C21 H21 118.7 . . ?
C19 C22 C23 119.2(6) . 2_765 ?
C19 C22 C23 111.9(6) . . ?
C23 C22 C23 91.1(6) 2_765 . ?
C19 C22 H22 111.1 . . ?
C23 C22 H22 111.1 2_765 . ?
C23 C22 H22 111.1 . . ?
C24 C23 C22 119.7(6) . 2_765 ?
C24 C23 C22 115.5(6) . . ?
C22 C23 C22 88.9(6) 2_765 . ?
C24 C23 H23 110.3 . . ?
C22 C23 H23 110.3 2_765 . ?
C22 C23 H23 110.3 . . ?
C25 C24 C28 114.6(8) . . ?
C25 C24 C23 125.1(8) . . ?
C28 C24 C23 119.5(8) . . ?
C24 C25 C26 121.5(8) . . ?
C24 C25 H25 119.2 . . ?
C26 C25 H25 119.2 . . ?
N1 C26 C25 124.9(8) . . ?
N1 C26 H26 117.6 . . ?
C25 C26 H26 117.6 . . ?
N1 C27 C28 125.0(9) . . ?
N1 C27 H27 117.5 . . ?
C28 C27 H27 117.5 . . ?
C24 C28 C27 120.6(9) . . ?
C24 C28 H28 119.7 . . ?
C27 C28 H28 119.7 . . ?

loop_
_geom_bond_atom_site_label_1
_geom_bond_atom_site_label_2
_geom_bond_distance
_geom_bond_site_symmetry_2
_geom_bond_publ_flag
Zn1 O1 2.045(5) . ?
Zn1 O4 2.066(5) 1_655 ?
Zn1 N1 2.090(6) . ?
Zn1 O7 2.144(5) 1_655 ?
Zn1 O3 2.250(6) 1_655 ?
Zn1 O6 2.284(5) 1_655 ?
Zn1 C8 2.479(8) 1_655 ?
Zn2 O2 1.921(5) . ?
Zn2 O5 1.936(5) . ?
Zn2 O7 1.973(5) 1_655 ?
Zn2 N2 2.010(5) . ?
O1 C7 1.260(9) . ?
O2 C7 1.253(9) . ?
O3 C8 1.270(9) . ?
O3 Zn1 2.250(6) 1_455 ?
O4 C8 1.263(9) . ?
O4 Zn1 2.066(5) 1_455 ?
O5 C15 1.293(10) . ?
O6 C15 1.215(9) . ?
O6 Zn1 2.284(5) 1_455 ?
O7 C16 1.292(9) . ?
O7 Zn2 1.973(5) 1_455 ?
O7 Zn1 2.144(5) 1_455 ?
O8 C16 1.237(9) . ?
N1 C27 1.302(12) . ?
N1 C26 1.304(11) . ?
N2 C17 1.308(11) . ?
N2 C21 1.327(12) . ?
C1 C2 1.370(10) . ?
C1 C6 1.423(10) . ?
C1 C7 1.494(10) . ?
C2 C3 1.395(10) . ?
C2 C8 1.504(10) . ?
C3 C4 1.379(11) . ?
C3 H3 0.9500 . ?
C4 C5 1.378(12) . ?
C4 H4 0.9500 . ?
C5 C6 1.397(11) . ?
C5 H5 0.9500 . ?
C6 H6 0.9500 . ?
C8 Zn1 2.479(8) 1_455 ?
C9 C10 1.387(11) . ?
C9 C14 1.402(11) . ?
C9 C15 1.484(10) . ?
C10 C11 1.418(11) . ?
C10 C16 1.505(10) . ?
C11 C12 1.372(12) . ?
C11 H11 0.9500 . ?
C12 C13 1.395(13) . ?
C12 H12 0.9500 . ?
C13 C14 1.397(11) . ?
C13 H13 0.9500 . ?
C14 H14 0.9500 . ?
C17 C18 1.412(13) . ?
C17 H17 0.9500 . ?
C18 C19 1.356(12) . ?
C18 H18 0.9500 . ?
C19 C20 1.368(12) . ?
C19 C22 1.504(10) . ?
C20 C21 1.366(13) . ?
C20 H20 0.9500 . ?
C21 H21 0.9500 . ?
C22 C23 1.544(10) 2_765 ?
C22 C23 1.625(11) . ?
C22 H22 1.0000 . ?
C23 C24 1.506(10) . ?
C23 C22 1.544(10) 2_765 ?
C23 H23 1.0000 . ?
C24 C25 1.314(13) . ?
C24 C28 1.356(13) . ?
C25 C26 1.374(13) . ?
C25 H25 0.9500 . ?
C26 H26 0.9500 . ?
C27 C28 1.367(13) . ?
C27 H27 0.9500 . ?
C28 H28 0.9500 . ?

loop_
_geom_torsion_atom_site_label_1
_geom_torsion_atom_site_label_2
_geom_torsion_atom_site_label_3
_geom_torsion_atom_site_label_4
_geom_torsion
_geom_torsion_site_symmetry_1
_geom_torsion_site_symmetry_2
_geom_torsion_site_symmetry_3
_geom_torsion_site_symmetry_4
_geom_torsion_publ_flag
O4 Zn1 O1 C7 127.7(7) 1_655 . . . ?
N1 Zn1 O1 C7 -86.8(7) . . . . ?
O7 Zn1 O1 C7 8.2(7) 1_655 . . . ?
O3 Zn1 O1 C7 -171.2(7) 1_655 . . . ?
O6 Zn1 O1 C7 43.2(13) 1_655 . . . ?
C8 Zn1 O1 C7 158.2(7) 1_655 . . . ?
O5 Zn2 O2 C7 -117.7(7) . . . . ?
O7 Zn2 O2 C7 -7.3(8) 1_655 . . . ?
N2 Zn2 O2 C7 109.3(7) . . . . ?
O2 Zn2 O5 C15 -65.3(5) . . . . ?
O7 Zn2 O5 C15 -171.1(5) 1_655 . . . ?
N2 Zn2 O5 C15 56.2(6) . . . . ?
O1 Zn1 N1 C27 148.8(10) . . . . ?
O4 Zn1 N1 C27 -101.7(10) 1_655 . . . ?
O7 Zn1 N1 C27 58.2(10) 1_655 . . . ?
O3 Zn1 N1 C27 -122.9(10) 1_655 . . . ?
O6 Zn1 N1 C27 -21.0(10) 1_655 . . . ?
C8 Zn1 N1 C27 -115.0(10) 1_655 . . . ?
O1 Zn1 N1 C26 -27.1(9) . . . . ?
O4 Zn1 N1 C26 82.4(9) 1_655 . . . ?
O7 Zn1 N1 C26 -117.7(9) 1_655 . . . ?
O3 Zn1 N1 C26 61.2(9) 1_655 . . . ?
O6 Zn1 N1 C26 163.1(9) 1_655 . . . ?
C8 Zn1 N1 C26 69.1(9) 1_655 . . . ?
O2 Zn2 N2 C17 9.0(7) . . . . ?
O5 Zn2 N2 C17 -113.7(7) . . . . ?
O7 Zn2 N2 C17 116.2(7) 1_655 . . . ?
O2 Zn2 N2 C21 -156.0(9) . . . . ?
O5 Zn2 N2 C21 81.3(9) . . . . ?
O7 Zn2 N2 C21 -48.8(9) 1_655 . . . ?
C6 C1 C2 C3 1.5(10) . . . . ?
C7 C1 C2 C3 -176.0(6) . . . . ?
C6 C1 C2 C8 -176.2(6) . . . . ?
C7 C1 C2 C8 6.4(10) . . . . ?
C1 C2 C3 C4 -1.1(11) . . . . ?
C8 C2 C3 C4 176.8(7) . . . . ?
C2 C3 C4 C5 0.0(12) . . . . ?
C3 C4 C5 C6 0.6(12) . . . . ?
C4 C5 C6 C1 -0.1(11) . . . . ?
C2 C1 C6 C5 -0.9(10) . . . . ?
C7 C1 C6 C5 176.7(6) . . . . ?
Zn2 O2 C7 O1 -21.7(12) . . . . ?
Zn2 O2 C7 C1 156.8(5) . . . . ?
Zn1 O1 C7 O2 20.7(12) . . . . ?
Zn1 O1 C7 C1 -157.7(5) . . . . ?
C2 C1 C7 O2 4.1(9) . . . . ?
C6 C1 C7 O2 -173.4(7) . . . . ?
C2 C1 C7 O1 -177.2(6) . . . . ?
C6 C1 C7 O1 5.2(9) . . . . ?
Zn1 O4 C8 O3 0.0(7) 1_455 . . . ?
Zn1 O4 C8 C2 -176.0(6) 1_455 . . . ?
Zn1 O3 C8 O4 0.0(6) 1_455 . . . ?
Zn1 O3 C8 C2 176.0(6) 1_455 . . . ?
C1 C2 C8 O4 -104.5(8) . . . . ?
C3 C2 C8 O4 77.7(9) . . . . ?
C1 C2 C8 O3 79.4(9) . . . . ?
C3 C2 C8 O3 -98.4(8) . . . . ?
C1 C2 C8 Zn1 -148(6) . . . 1_455 ?
C3 C2 C8 Zn1 34(7) . . . 1_455 ?
C14 C9 C10 C11 3.0(10) . . . . ?
C15 C9 C10 C11 -176.1(6) . . . . ?
C14 C9 C10 C16 -174.1(7) . . . . ?
C15 C9 C10 C16 6.8(11) . . . . ?
C9 C10 C11 C12 -4.1(11) . . . . ?
C16 C10 C11 C12 173.2(7) . . . . ?
C10 C11 C12 C13 1.6(11) . . . . ?
C11 C12 C13 C14 1.9(12) . . . . ?
C12 C13 C14 C9 -3.0(12) . . . . ?
C10 C9 C14 C13 0.6(11) . . . . ?
C15 C9 C14 C13 179.6(7) . . . . ?
Zn1 O6 C15 O5 128.6(6) 1_455 . . . ?
Zn1 O6 C15 C9 -52.7(8) 1_455 . . . ?
Zn2 O5 C15 O6 -17.4(9) . . . . ?
Zn2 O5 C15 C9 163.8(5) . . . . ?
C10 C9 C15 O6 -23.3(11) . . . . ?
C14 C9 C15 O6 157.6(7) . . . . ?
C10 C9 C15 O5 155.4(7) . . . . ?
C14 C9 C15 O5 -23.7(10) . . . . ?
Zn2 O7 C16 O8 -42.9(9) 1_455 . . . ?
Zn1 O7 C16 O8 124.0(7) 1_455 . . . ?
Zn2 O7 C16 C10 131.2(5) 1_455 . . . ?
Zn1 O7 C16 C10 -61.9(8) 1_455 . . . ?
C9 C10 C16 O8 -110.1(9) . . . . ?
C11 C10 C16 O8 72.7(9) . . . . ?
C9 C10 C16 O7 75.6(9) . . . . ?
C11 C10 C16 O7 -101.6(8) . . . . ?
C21 N2 C17 C18 3.0(17) . . . . ?
Zn2 N2 C17 C18 -163.0(10) . . . . ?
N2 C17 C18 C19 1(2) . . . . ?
C17 C18 C19 C20 -5.9(18) . . . . ?
C17 C18 C19 C22 158.9(11) . . . . ?
C18 C19 C20 C21 6(2) . . . . ?
C22 C19 C20 C21 -159.2(13) . . . . ?
C17 N2 C21 C20 -3(2) . . . . ?
Zn2 N2 C21 C20 161.8(11) . . . . ?
C19 C20 C21 N2 -2(2) . . . . ?
C18 C19 C22 C23 22.0(13) . . . 2_765 ?
C20 C19 C22 C23 -173.7(9) . . . 2_765 ?
C18 C19 C22 C23 -82.4(11) . . . . ?
C20 C19 C22 C23 82.0(10) . . . . ?
C19 C22 C23 C24 -0.5(9) . . . . ?
C23 C22 C23 C24 -122.7(8) 2_765 . . . ?
C19 C22 C23 C22 122.2(7) . . . 2_765 ?
C23 C22 C23 C22 0.0 2_765 . . 2_765 ?
C22 C23 C24 C25 -15.3(14) 2_765 . . . ?
C22 C23 C24 C25 89.0(12) . . . . ?
C22 C23 C24 C28 175.3(10) 2_765 . . . ?
C22 C23 C24 C28 -80.3(12) . . . . ?
C28 C24 C25 C26 6(2) . . . . ?
C23 C24 C25 C26 -164.3(12) . . . . ?
C27 N1 C26 C25 -3(2) . . . . ?
Zn1 N1 C26 C25 173.4(12) . . . . ?
C24 C25 C26 N1 -2(3) . . . . ?
C26 N1 C27 C28 4(2) . . . . ?
Zn1 N1 C27 C28 -172.2(12) . . . . ?
C25 C24 C28 C27 -5(2) . . . . ?
C23 C24 C28 C27 165.8(13) . . . . ?
N1 C27 C28 C24 0(3) . . . . ?
